data_1568503
loop_
_publ_author_name
'Palacios-Corella, Mario'
'Garc&#xed;a-L&#xf3;pez, V&#xed;ctor'
'Waerenborgh, Joao Carlos'
'Vieira, Bruno J. C.'
'M&#xed;nguez Espallargas, Guillermo'
'Clemente-Le&#xf3;n, Miguel'
'Coronado, Eugenio'

_publ_section_title
;
 Redox and guest tunable spin-crossover properties in a polymeric
 polyoxometalate.
;
_journal_issue 11
_journal_name_full 'Chemical science'
_journal_page_first 3048
_journal_page_last 3055
_journal_paper_doi 10.1039/d2sc05800f
_journal_volume 14
_journal_year 2023
_chemical_formula_moiety 'C32 H30 N12 O21 V6 Zn, 1.75(C3 H7 N O), C2 H3 N'
_chemical_formula_sum 'C39.25 H45.25 N14.75 O22.75 V6 Zn'
_chemical_formula_weight 1458.66
_space_group_crystal_system monoclinic
_space_group_IT_number 14
_space_group_name_Hall '-P 2ybc'
_space_group_name_H-M_alt 'P 1 21/c 1'
_atom_sites_solution_hydrogens geom
_audit_creation_date 2022-10-18
_audit_creation_method
;
Olex2 1.2
(compiled May 18 2018 14:05:52 for OlexSys, GUI svn.r5506)
;
_audit_update_record
;
2022-10-19 deposited with the CCDC.	2023-02-22 downloaded from the CCDC.
;
_cell_angle_alpha 90
_cell_angle_beta 105.503(13)
_cell_angle_gamma 90
_cell_formula_units_Z 4
_cell_length_a 13.2016(16)
_cell_length_b 27.457(4)
_cell_length_c 18.236(2)
_cell_measurement_reflns_used 932
_cell_measurement_temperature 120(2)
_cell_measurement_theta_max 18.0390
_cell_measurement_theta_min 3.8680
_cell_volume 6369.6(15)
_computing_cell_refinement
;
CrysAlisPro, Agilent Technologies,
Version 1.171.36.24 (release 03-12-2012 CrysAlis171 .NET)
(compiled Dec  3 2012,18:21:49)
;
_computing_data_collection
;
CrysAlisPro, Agilent Technologies,
Version 1.171.36.24 (release 03-12-2012 CrysAlis171 .NET)
(compiled Dec  3 2012,18:21:49)
;
_computing_data_reduction
;
CrysAlisPro, Agilent Technologies,
Version 1.171.36.24 (release 03-12-2012 CrysAlis171 .NET)
(compiled Dec  3 2012,18:21:49)
;
_computing_molecular_graphics 'Olex2 (Dolomanov et al., 2009)'
_computing_publication_material 'Olex2 (Dolomanov et al., 2009)'
_computing_structure_refinement 'ShelXL (Sheldrick, 2015)'
_computing_structure_solution 'SHELXT 2014/5 (Sheldrick, 2014)'
_diffrn_ambient_temperature 393.15
_diffrn_detector_area_resol_mean 16.0267
_diffrn_measured_fraction_theta_full 0.996
_diffrn_measured_fraction_theta_max 0.996
_diffrn_measurement_details
;
#__ type_ start__ end____ width___ exp.time_
  1 omega  -82.00   -9.00   1.0000   37.5000
omega____ theta____ kappa____ phi______ frames
    -      -14.8880  -64.0000   53.3253 73

#__ type_ start__ end____ width___ exp.time_
  2 omega  -67.00    4.00   1.0000   37.5000
omega____ theta____ kappa____ phi______ frames
    -      -14.8880  -65.0000  125.5766 71

#__ type_ start__ end____ width___ exp.time_
  3 omega  -83.00    6.00   1.0000   37.5000
omega____ theta____ kappa____ phi______ frames
    -      -14.8880  -68.0000 -127.3603 89

#__ type_ start__ end____ width___ exp.time_
  4 omega  -84.00   -9.00   1.0000   37.5000
omega____ theta____ kappa____ phi______ frames
    -      -14.8880  -57.0000  -30.0000 75

#__ type_ start__ end____ width___ exp.time_
  5 omega  -45.00   40.00   1.0000   37.5000
omega____ theta____ kappa____ phi______ frames
    -       15.6692  -67.0000    8.8736 85

#__ type_ start__ end____ width___ exp.time_
  6 omega  -34.00   40.00   1.0000   37.5000
omega____ theta____ kappa____ phi______ frames
    -       15.6692  -67.0000 -163.7472 74

#__ type_ start__ end____ width___ exp.time_
  7 omega  -47.00   40.00   1.0000   37.5000
omega____ theta____ kappa____ phi______ frames
    -       15.6692  -67.0000  -62.6868 87

#__ type_ start__ end____ width___ exp.time_
  8 omega  -49.00   40.00   1.0000   37.5000
omega____ theta____ kappa____ phi______ frames
    -       15.6692  -67.0000  115.2813 89
;
_diffrn_measurement_device_type 'SuperNova, Single source at offset), Sapphire3'
_diffrn_measurement_method '\w scans'
_diffrn_radiation_type MoK\a
_diffrn_radiation_wavelength 0.71073
_diffrn_reflns_av_R_equivalents 0.3828
_diffrn_reflns_av_unetI/netI 0.2483
_diffrn_reflns_Laue_measured_fraction_full 0.996
_diffrn_reflns_Laue_measured_fraction_max 0.996
_diffrn_reflns_limit_h_max 13
_diffrn_reflns_limit_h_min -13
_diffrn_reflns_limit_k_max 27
_diffrn_reflns_limit_k_min -27
_diffrn_reflns_limit_l_max 18
_diffrn_reflns_limit_l_min -18
_diffrn_reflns_number 51146
_diffrn_reflns_point_group_measured_fraction_full 0.996
_diffrn_reflns_point_group_measured_fraction_max 0.996
_diffrn_reflns_theta_full 20.814
_diffrn_reflns_theta_max 20.814
_diffrn_reflns_theta_min 3.237
_exptl_absorpt_coefficient_mu 1.292
_exptl_absorpt_correction_T_max 1.00000
_exptl_absorpt_correction_T_min 0.58206
_exptl_absorpt_correction_type multi-scan
_exptl_absorpt_process_details
;
CrysAlisPro, Agilent Technologies,
Version 1.171.36.24 (release 03-12-2012 CrysAlis171 .NET)
(compiled Dec  3 2012,18:21:49)
Empirical absorption correction using spherical harmonics,
 implemented in SCALE3 ABSPACK scaling algorithm.
;
_exptl_crystal_colour orange
_exptl_crystal_colour_primary orange
_exptl_crystal_density_diffrn 1.521
_exptl_crystal_description block
_exptl_crystal_F_000 2936
_exptl_crystal_size_max 0.18
_exptl_crystal_size_mid 0.13
_exptl_crystal_size_min 0.1
_refine_diff_density_max 0.932
_refine_diff_density_min -0.769
_refine_diff_density_rms 0.137
_refine_ls_extinction_method none
_refine_ls_goodness_of_fit_ref 0.992
_refine_ls_hydrogen_treatment constr
_refine_ls_matrix_type full
_refine_ls_number_parameters 377
_refine_ls_number_reflns 6645
_refine_ls_number_restraints 0
_refine_ls_restrained_S_all 0.992
_refine_ls_R_factor_all 0.2169
_refine_ls_R_factor_gt 0.1233
_refine_ls_shift/su_max 0.000
_refine_ls_shift/su_mean 0.000
_refine_ls_structure_factor_coef Fsqd
_refine_ls_weighting_details 'w=1/[\s^2^(Fo^2^)+(0.1492P)^2^] where P=(Fo^2^+2Fc^2^)/3'
_refine_ls_weighting_scheme calc
_refine_ls_wR_factor_gt 0.2764
_refine_ls_wR_factor_ref 0.3306
_reflns_Friedel_coverage 0.000
_reflns_number_gt 2989
_reflns_number_total 6645
_reflns_threshold_expression 'I > 2\s(I)'
_cod_data_source_file d2sc05800f2.cif
_cod_data_source_block polzn1a
_cod_depositor_comments 'Adding full bibliography for 1568503--1568506.cif.'
_cod_original_cell_volume 6369.8(15)
_cod_database_code 1568503
_shelx_shelxl_version_number 2018/1
_shelx_space_group_comment
;
The symmetry employed for this shelxl refinement is uniquely defined
by the following loop, which should always be used as a source of
symmetry information in preference to the above space-group names.
They are only intended as comments.
;
_shelx_estimated_absorpt_t_max 0.882
_shelx_estimated_absorpt_t_min 0.801
_olex2_refinement_description
;
1. Fixed Uiso
 At 1.2 times of:
  All C(H) groups, All C(H,H) groups, All N(H) groups
 At 1.5 times of:
  All C(H,H,H) groups
2. Others
 Fixed Sof: C22S(0.75) H22C(0.75) H22D(0.75) H22E(0.75) N21S(0.75) C23S(0.75)
 H23A(0.75) H23B(0.75) H23C(0.75) O25S(0.75) C24S(0.75) H24S(0.75)
3.a Secondary CH2 refined with riding coordinates:
 C21(H21A,H21B), C22(H22A,H22B), C20(H20A,H20B), C52(H52A,H52B), C50(H50A,
 H50B), C51(H51A,H51B)
3.b Me refined with riding coordinates:
 C22S(H22C,H22D,H22E), C12S(H12A,H12B,H12C), C13S(H13A,H13B,H13C), C23S(H23A,
 H23B,H23C)
3.c Aromatic/amide H refined with riding coordinates:
 N48(H48), C41(H41), N18(H18), C3(H3), C14(H14), C11(H11), C15(H15), C40(H40),
 C39(H39), C33(H33), C5(H5), C16(H16), C35(H35), C9(H9), C46(H46), C44(H44),
 C45(H45), C10(H10), C14S(H14S), C24S(H24S)
3.d Idealised Me refined as rotating group:
 C3S(H3SA,H3SB,H3SC)
;
_olex2_submission_special_instructions 'No special instructions were received'

loop_
_space_group_symop_operation_xyz
'x, y, z'
'-x, y+1/2, -z+1/2'
'-x, -y, -z'
'x, -y-1/2, z-1/2'

loop_
_atom_site_label
_atom_site_type_symbol
_atom_site_fract_x
_atom_site_fract_y
_atom_site_fract_z
_atom_site_U_iso_or_equiv
_atom_site_adp_type
_atom_site_occupancy
_atom_site_site_symmetry_order
_atom_site_calc_flag
_atom_site_refinement_flags_posn
_atom_site_refinement_flags_adp
_atom_site_refinement_flags_occupancy
_atom_site_disorder_assembly
_atom_site_disorder_group
Zn1 Zn 0.23991(18) 0.65642(10) 0.78352(13) 0.0452(8) Uani 1 1 d . . . . .
V4 V 0.8829(2) 0.63576(13) 0.29124(17) 0.0362(11) Uani 1 1 d . . . . .
V2 V 0.5665(2) 0.70462(14) 0.25494(19) 0.0409(11) Uani 1 1 d . . . . .
V6 V 0.6798(3) 0.60194(13) 0.32226(19) 0.0394(11) Uani 1 1 d . . . . .
V5 V 0.6551(2) 0.63458(15) 0.16086(18) 0.0425(12) Uani 1 1 d . . . . .
V3 V 0.7931(3) 0.70713(14) 0.38365(19) 0.0431(11) Uani 1 1 d . . . . .
V1 V 0.7676(3) 0.73965(14) 0.2215(2) 0.0418(11) Uani 1 1 d . . . . .
O19 O 0.7253(9) 0.6689(4) 0.2742(6) 0.032(3) Uiso 1 1 d . . . . .
O11 O 0.8108(9) 0.6135(4) 0.1872(6) 0.033(3) Uiso 1 1 d . . . . .
O13 O 0.6421(9) 0.7273(4) 0.3590(6) 0.033(3) Uiso 1 1 d . . . . .
O16 O 0.7361(9) 0.6444(5) 0.4145(7) 0.039(4) Uiso 1 1 d . . . . .
O2 O 0.4534(10) 0.7274(5) 0.2524(7) 0.044(4) Uiso 1 1 d . . . . .
N37 N 1.1379(10) 0.7371(5) -0.1492(8) 0.025(4) Uiso 1 1 d . . . . .
O10 O 0.7152(9) 0.6966(4) 0.1319(6) 0.033(3) Uiso 1 1 d . . . . .
O4 O 0.9968(8) 0.6150(4) 0.2949(6) 0.029(3) Uiso 1 1 d . . . . .
O9 O 0.8968(9) 0.6981(4) 0.2347(6) 0.031(3) Uiso 1 1 d . . . . .
O7 O 0.6283(9) 0.7534(5) 0.2164(7) 0.042(4) Uiso 1 1 d . . . . .
N38 N 1.2153(11) 0.7300(6) -0.1890(8) 0.027(4) Uiso 1 1 d . . . . .
N13 N 0.4066(11) 0.6541(6) 0.8333(8) 0.036(4) Uiso 1 1 d . . . . .
N12 N 0.4625(11) 0.6605(5) 0.7788(8) 0.029(4) Uiso 1 1 d . . . . .
O15 O 0.5498(8) 0.6431(4) 0.3102(6) 0.030(3) Uiso 1 1 d . . . . .
O3 O 0.8299(10) 0.7325(5) 0.4654(7) 0.050(4) Uiso 1 1 d . . . . .
O6 O 0.6429(10) 0.5574(5) 0.3648(7) 0.052(4) Uiso 1 1 d . . . . .
O5 O 0.6202(10) 0.6121(5) 0.0788(7) 0.058(4) Uiso 1 1 d . . . . .
O8 O 0.8125(10) 0.7558(5) 0.3205(7) 0.048(4) Uiso 1 1 d . . . . .
O1 O 0.8028(10) 0.7843(5) 0.1766(7) 0.052(4) Uiso 1 1 d . . . . .
N31 N 1.1361(11) 0.6540(6) -0.1454(8) 0.032(4) Uiso 1 1 d . . . . .
O17 O 0.8201(9) 0.5870(4) 0.3318(6) 0.034(3) Uiso 1 1 d . . . . .
O12 O 0.5411(9) 0.6684(4) 0.1682(6) 0.034(3) Uiso 1 1 d . . . . .
O14 O 0.9090(9) 0.6734(4) 0.3773(6) 0.033(3) Uiso 1 1 d . . . . .
N48 N 0.9372(12) 0.6664(5) 0.0507(8) 0.038(4) Uiso 1 1 d . . . . .
H48 H 0.995318 0.682364 0.062187 0.045 Uiso 1 1 calc R . . . .
O53 O 0.8360(10) 0.6195(5) -0.0413(7) 0.047(4) Uiso 1 1 d . . . . .
N43 N 1.2176(12) 0.5794(6) -0.1989(9) 0.044(5) Uiso 1 1 d . . . . .
N1 N 0.3029(12) 0.6635(6) 0.6928(9) 0.042(5) Uiso 1 1 d . . . . .
N7 N 0.1348(14) 0.6607(7) 0.6159(10) 0.059(5) Uiso 1 1 d . . . . .
O18 O 0.6338(10) 0.5845(5) 0.2222(7) 0.049(4) Uiso 1 1 d . . . . .
N8 N 0.1081(11) 0.6599(6) 0.6842(8) 0.035(4) Uiso 1 1 d . . . . .
C19 C 0.5690(14) 0.6731(7) 0.4367(10) 0.030(5) Uiso 1 1 d . . . . .
C2 C 0.2431(15) 0.6679(7) 0.6211(11) 0.041(6) Uiso 1 1 d . . . . .
O23 O 0.3782(11) 0.7158(5) 0.4526(8) 0.057(4) Uiso 1 1 d . . . . .
C36 C 1.1046(13) 0.6112(7) -0.1281(9) 0.023(5) Uiso 1 1 d . . . . .
C41 C 1.1178(14) 0.7833(7) -0.1435(10) 0.030(5) Uiso 1 1 d . . . . .
H41 H 1.069432 0.795789 -0.119584 0.036 Uiso 1 1 calc R . . . .
C6 C 0.4086(14) 0.6690(7) 0.7007(10) 0.032(5) Uiso 1 1 d . . . . .
C21 C 0.5834(14) 0.7259(7) 0.4161(10) 0.036(5) Uiso 1 1 d . . . . .
H21A H 0.515275 0.741175 0.396300 0.043 Uiso 1 1 calc R . . . .
H21B H 0.621171 0.743629 0.461096 0.043 Uiso 1 1 calc R . . . .
N18 N 0.5234(11) 0.6702(5) 0.5036(8) 0.038(4) Uiso 1 1 d . . . . .
H18 H 0.557389 0.654748 0.543730 0.045 Uiso 1 1 calc R . . . .
C3 C 0.2812(13) 0.6763(6) 0.5572(10) 0.022(5) Uiso 1 1 d . . . . .
H3 H 0.237700 0.678407 0.507875 0.026 Uiso 1 1 calc R . . . .
C14 C 0.4799(14) 0.6463(7) 0.9022(11) 0.043(6) Uiso 1 1 d . . . . .
H14 H 0.465676 0.642420 0.949159 0.052 Uiso 1 1 calc R . . . .
C32 C 1.1051(14) 0.6934(7) -0.1248(10) 0.035(5) Uiso 1 1 d . . . . .
N42 N 1.1467(13) 0.5715(7) -0.1567(9) 0.054(5) Uiso 1 1 d . . . . .
C4 C 0.3877(16) 0.6810(8) 0.5742(11) 0.047(6) Uiso 1 1 d . . . . .
C49 C 0.8793(14) 0.6675(7) 0.1074(10) 0.032(5) Uiso 1 1 d . . . . .
C34 C 0.9959(13) 0.6471(7) -0.0617(10) 0.031(5) Uiso 1 1 d . . . . .
C11 C 0.0529(15) 0.6588(7) 0.5511(11) 0.044(6) Uiso 1 1 d . . . . .
H11 H 0.056259 0.657695 0.500797 0.053 Uiso 1 1 calc R . . . .
C15 C 0.5798(15) 0.6453(7) 0.8887(11) 0.039(5) Uiso 1 1 d . . . . .
H15 H 0.643077 0.638778 0.924524 0.047 Uiso 1 1 calc R . . . .
C22 C 0.5032(13) 0.6476(7) 0.3743(9) 0.026(5) Uiso 1 1 d . . . . .
H22A H 0.436491 0.664445 0.357477 0.031 Uiso 1 1 calc R . . . .
H22B H 0.489509 0.615255 0.390933 0.031 Uiso 1 1 calc R . . . .
C17 C 0.4313(14) 0.6908(7) 0.5027(10) 0.031(5) Uiso 1 1 d . . . . .
C40 C 1.1780(14) 0.8103(8) -0.1778(10) 0.037(5) Uiso 1 1 d . . . . .
H40 H 1.182649 0.843916 -0.181814 0.045 Uiso 1 1 calc R . . . .
C20 C 0.6796(15) 0.6492(8) 0.4705(11) 0.053(6) Uiso 1 1 d . . . . .
H20A H 0.719892 0.669061 0.512106 0.063 Uiso 1 1 calc R . . . .
H20B H 0.670549 0.617290 0.490627 0.063 Uiso 1 1 calc R . . . .
C52 C 0.8627(14) 0.6142(7) 0.1265(10) 0.031(5) Uiso 1 1 d . . . . .
H52A H 0.819740 0.597692 0.081922 0.037 Uiso 1 1 calc R . . . .
H52B H 0.929872 0.597572 0.142521 0.037 Uiso 1 1 calc R . . . .
C39 C 1.2312(16) 0.7734(8) -0.2054(12) 0.054(7) Uiso 1 1 d . . . . .
H39 H 1.276748 0.780729 -0.234955 0.065 Uiso 1 1 calc R . . . .
C50 C 0.7758(14) 0.6920(8) 0.0781(11) 0.045(6) Uiso 1 1 d . . . . .
H50A H 0.787633 0.724292 0.060417 0.054 Uiso 1 1 calc R . . . .
H50B H 0.735002 0.673850 0.034534 0.054 Uiso 1 1 calc R . . . .
C51 C 0.9443(15) 0.6982(7) 0.1721(10) 0.039(6) Uiso 1 1 d . . . . .
H51A H 1.015066 0.685171 0.188783 0.047 Uiso 1 1 calc R . . . .
H51B H 0.948684 0.731320 0.154684 0.047 Uiso 1 1 calc R . . . .
C33 C 1.0253(13) 0.6928(7) -0.0815(9) 0.033(5) Uiso 1 1 d . . . . .
H33 H 0.996385 0.721275 -0.068341 0.039 Uiso 1 1 calc R . . . .
N11S N 0.3953(18) 0.5116(10) 0.0638(13) 0.097(7) Uiso 1 1 d . . . . .
C5 C 0.4544(14) 0.6761(6) 0.6442(10) 0.033(5) Uiso 1 1 d . . . . .
H5 H 0.527006 0.677435 0.652580 0.039 Uiso 1 1 calc R . . . .
C16 C 0.5671(17) 0.6557(8) 0.8130(12) 0.059(7) Uiso 1 1 d . . . . .
H16 H 0.620889 0.658996 0.789225 0.071 Uiso 1 1 calc R . . . .
C35 C 1.0308(16) 0.6082(9) -0.0858(12) 0.060(7) Uiso 1 1 d . . . . .
H35 H 1.006762 0.577935 -0.075074 0.072 Uiso 1 1 calc R . . . .
C9 C 0.0011(16) 0.6565(8) 0.6567(12) 0.053(6) Uiso 1 1 d . . . . .
H9 H -0.043037 0.653012 0.688517 0.064 Uiso 1 1 calc R . . . .
C46 C 1.1330(17) 0.5225(9) -0.1538(12) 0.065(7) Uiso 1 1 d . . . . .
H46 H 1.088606 0.506441 -0.129866 0.078 Uiso 1 1 calc R . . . .
C47 C 0.9146(16) 0.6448(8) -0.0154(12) 0.045(6) Uiso 1 1 d . . . . .
O15S O 0.3037(17) 0.5795(8) -0.0009(12) 0.124(7) Uiso 1 1 d . . . . .
C44 C 1.2413(18) 0.5369(9) -0.2222(14) 0.074(8) Uiso 1 1 d . . . . .
H44 H 1.283607 0.532156 -0.254976 0.089 Uiso 1 1 calc R . . . .
N1S N 0.1582(15) 0.7111(7) 0.0948(10) 0.066(6) Uiso 1 1 d . . . . .
C45 C 1.1963(18) 0.5012(10) -0.1925(13) 0.079(8) Uiso 1 1 d . . . . .
H45 H 1.206342 0.468001 -0.197318 0.095 Uiso 1 1 calc R . . . .
C10 C -0.037(2) 0.6588(9) 0.5782(14) 0.083(8) Uiso 1 1 d . . . . .
H10 H -0.106704 0.659982 0.549730 0.100 Uiso 1 1 calc R . . . .
C14S C 0.386(3) 0.5569(13) 0.0471(18) 0.119(11) Uiso 1 1 d . . . . .
H14S H 0.443084 0.576541 0.070655 0.143 Uiso 1 1 calc R . . . .
C3S C 0.3226(18) 0.6904(9) 0.0416(13) 0.078(8) Uiso 1 1 d . . . . .
H3SA H 0.318999 0.710131 -0.002513 0.117 Uiso 1 1 calc GR . . . .
H3SB H 0.313749 0.656763 0.026801 0.117 Uiso 1 1 calc GR . . . .
H3SC H 0.389696 0.694769 0.077671 0.117 Uiso 1 1 calc GR . . . .
C2S C 0.238(2) 0.7051(9) 0.0768(13) 0.068(7) Uiso 1 1 d . . . . .
C22S C 1.141(2) 0.4612(12) 0.4813(18) 0.081(11) Uiso 0.75 1 d . . P . .
H22C H 1.200119 0.475073 0.518294 0.121 Uiso 0.75 1 calc R . P . .
H22D H 1.098963 0.442898 0.506711 0.121 Uiso 0.75 1 calc R . P . .
H22E H 1.166588 0.440060 0.448058 0.121 Uiso 0.75 1 calc R . P . .
C12S C 0.493(2) 0.4919(12) 0.1134(18) 0.140(13) Uiso 1 1 d . . . . .
H12A H 0.485808 0.457497 0.119690 0.211 Uiso 1 1 calc R . . . .
H12B H 0.550008 0.497788 0.090830 0.211 Uiso 1 1 calc R . . . .
H12C H 0.508112 0.507590 0.162209 0.211 Uiso 1 1 calc R . . . .
C13S C 0.309(2) 0.4790(12) 0.0334(17) 0.132(12) Uiso 1 1 d . . . . .
H13A H 0.328026 0.446502 0.051312 0.198 Uiso 1 1 calc R . . . .
H13B H 0.248650 0.489187 0.049860 0.198 Uiso 1 1 calc R . . . .
H13C H 0.291363 0.479448 -0.021167 0.198 Uiso 1 1 calc R . . . .
N21S N 1.077(3) 0.5011(14) 0.436(2) 0.129(13) Uiso 0.75 1 d . . P . .
C23S C 0.990(3) 0.4822(15) 0.381(2) 0.133(16) Uiso 0.75 1 d . . P . .
H23A H 0.996867 0.447488 0.378505 0.199 Uiso 0.75 1 calc R . P . .
H23B H 0.926958 0.490241 0.394440 0.199 Uiso 0.75 1 calc R . P . .
H23C H 0.987980 0.496082 0.332082 0.199 Uiso 0.75 1 calc R . P . .
O25S O 1.173(3) 0.5698(15) 0.508(2) 0.195(16) Uiso 0.75 1 d . . P . .
C24S C 1.103(3) 0.5522(17) 0.460(2) 0.115(15) Uiso 0.75 1 d . . P . .
H24S H 1.055042 0.574925 0.432599 0.138 Uiso 0.75 1 calc R . P . .

loop_
_atom_site_aniso_label
_atom_site_aniso_U_11
_atom_site_aniso_U_22
_atom_site_aniso_U_33
_atom_site_aniso_U_23
_atom_site_aniso_U_13
_atom_site_aniso_U_12
Zn1 0.0351(15) 0.072(2) 0.0394(15) 0.0044(15) 0.0293(12) 0.0036(14)
V4 0.025(2) 0.058(3) 0.028(2) 0.0044(19) 0.0097(16) 0.0012(18)
V2 0.023(2) 0.068(3) 0.038(2) 0.009(2) 0.0200(17) 0.0040(19)
V6 0.039(2) 0.047(3) 0.041(2) 0.004(2) 0.0247(18) -0.0039(19)
V5 0.028(2) 0.081(3) 0.023(2) 0.001(2) 0.0141(17) -0.003(2)
V3 0.037(2) 0.066(3) 0.032(2) -0.013(2) 0.0194(18) -0.012(2)
V1 0.033(2) 0.056(3) 0.047(2) 0.010(2) 0.0301(18) 0.000(2)

loop_
_atom_type_symbol
_atom_type_description
_atom_type_scat_dispersion_real
_atom_type_scat_dispersion_imag
_atom_type_scat_source
C C 0.0033 0.0016 'International Tables Vol C Tables 4.2.6.8 and 6.1.1.4'
H H 0.0000 0.0000 'International Tables Vol C Tables 4.2.6.8 and 6.1.1.4'
N N 0.0061 0.0033 'International Tables Vol C Tables 4.2.6.8 and 6.1.1.4'
O O 0.0106 0.0060 'International Tables Vol C Tables 4.2.6.8 and 6.1.1.4'
V V 0.3005 0.5294 'International Tables Vol C Tables 4.2.6.8 and 6.1.1.4'
Zn Zn 0.2839 1.4301 'International Tables Vol C Tables 4.2.6.8 and 6.1.1.4'

loop_
_geom_angle_atom_site_label_1
_geom_angle_atom_site_label_2
_geom_angle_atom_site_label_3
_geom_angle
_geom_angle_site_symmetry_1
_geom_angle_site_symmetry_3
_geom_angle_publ_flag
N38 Zn1 N13 97.6(6) 1_456 . ?
N38 Zn1 N31 73.9(6) 1_456 1_456 ?
N38 Zn1 N43 148.8(6) 1_456 1_456 ?
N38 Zn1 N8 90.9(5) 1_456 . ?
N13 Zn1 N43 94.2(6) . 1_456 ?
N13 Zn1 N8 149.8(6) . . ?
N31 Zn1 N13 119.8(5) 1_456 . ?
N31 Zn1 N43 75.2(6) 1_456 1_456 ?
N31 Zn1 N8 90.4(5) 1_456 . ?
N1 Zn1 N38 102.7(6) . 1_456 ?
N1 Zn1 N13 75.7(6) . . ?
N1 Zn1 N31 164.3(6) . 1_456 ?
N1 Zn1 N43 108.2(6) . 1_456 ?
N1 Zn1 N8 74.2(6) . . ?
N8 Zn1 N43 93.2(6) . 1_456 ?
V3 V4 V6 66.22(11) . . ?
O19 V4 V6 46.2(3) . . ?
O19 V4 V3 47.1(3) . . ?
O11 V4 V6 82.1(4) . . ?
O11 V4 V3 125.1(4) . . ?
O11 V4 O19 78.5(5) . . ?
O11 V4 O9 81.9(5) . . ?
O4 V4 V6 139.1(5) . . ?
O4 V4 V3 135.5(4) . . ?
O4 V4 O19 173.5(5) . . ?
O4 V4 O11 97.9(5) . . ?
O4 V4 O9 96.3(5) . . ?
O4 V4 O17 104.2(6) . . ?
O4 V4 O14 101.9(5) . . ?
O9 V4 V6 123.9(3) . . ?
O9 V4 V3 80.8(4) . . ?
O9 V4 O19 78.0(4) . . ?
O17 V4 V6 35.1(4) . . ?
O17 V4 V3 87.8(4) . . ?
O17 V4 O19 81.3(5) . . ?
O17 V4 O11 90.5(5) . . ?
O17 V4 O9 158.9(5) . . ?
O17 V4 O14 93.9(5) . . ?
O14 V4 V6 89.2(4) . . ?
O14 V4 V3 33.9(4) . . ?
O14 V4 O19 81.0(5) . . ?
O14 V4 O11 158.1(5) . . ?
O14 V4 O9 86.4(5) . . ?
V5 V2 V1 66.07(12) . . ?
O19 V2 V5 47.6(3) . . ?
O19 V2 V1 48.9(3) . . ?
O13 V2 V5 124.8(4) . . ?
O13 V2 V1 81.4(4) . . ?
O13 V2 O19 77.3(5) . . ?
O13 V2 O15 83.1(5) . . ?
O2 V2 V5 136.9(5) . . ?
O2 V2 V1 136.5(5) . . ?
O2 V2 O19 172.3(6) . . ?
O2 V2 O13 97.5(6) . . ?
O2 V2 O7 102.2(6) . . ?
O2 V2 O15 96.7(6) . . ?
O2 V2 O12 103.5(6) . . ?
O7 V2 V5 88.1(4) . . ?
O7 V2 V1 34.5(4) . . ?
O7 V2 O19 83.4(5) . . ?
O7 V2 O13 88.6(5) . . ?
O7 V2 O15 160.2(5) . . ?
O7 V2 O12 93.7(5) . . ?
O15 V2 V5 82.0(4) . . ?
O15 V2 V1 125.9(3) . . ?
O15 V2 O19 77.2(4) . . ?
O12 V2 V5 33.6(4) . . ?
O12 V2 V1 88.1(4) . . ?
O12 V2 O19 81.1(5) . . ?
O12 V2 O13 157.9(5) . . ?
O12 V2 O15 87.5(5) . . ?
V5 V6 V4 66.18(11) . . ?
O19 V6 V4 46.9(3) . . ?
O19 V6 V5 47.8(3) . . ?
O16 V6 V4 80.3(4) . . ?
O16 V6 V5 124.2(4) . . ?
O16 V6 O19 76.6(5) . . ?
O15 V6 V4 125.3(4) . . ?
O15 V6 V5 82.0(3) . . ?
O15 V6 O19 78.6(5) . . ?
O15 V6 O16 83.1(5) . . ?
O6 V6 V4 136.7(5) . . ?
O6 V6 V5 137.5(5) . . ?
O6 V6 O19 172.9(6) . . ?
O6 V6 O16 97.5(6) . . ?
O6 V6 O15 96.9(6) . . ?
O6 V6 O17 102.2(6) . . ?
O6 V6 O18 102.8(6) . . ?
O17 V6 V4 34.5(4) . . ?
O17 V6 V5 90.1(4) . . ?
O17 V6 O19 81.4(5) . . ?
O17 V6 O16 85.0(5) . . ?
O17 V6 O15 158.6(5) . . ?
O18 V6 V4 88.2(4) . . ?
O18 V6 V5 35.0(4) . . ?
O18 V6 O19 82.8(5) . . ?
O18 V6 O16 159.1(6) . . ?
O18 V6 O15 89.5(5) . . ?
O18 V6 O17 95.4(5) . . ?
V6 V5 V2 65.82(11) . . ?
O19 V5 V2 48.1(3) . . ?
O19 V5 V6 46.5(3) . . ?
O11 V5 V2 124.1(3) . . ?
O11 V5 V6 81.3(3) . . ?
O11 V5 O19 76.2(4) . . ?
O10 V5 V2 81.3(4) . . ?
O10 V5 V6 124.2(4) . . ?
O10 V5 O19 77.9(5) . . ?
O10 V5 O11 81.9(5) . . ?
O5 V5 V2 137.2(5) . . ?
O5 V5 V6 138.0(6) . . ?
O5 V5 O19 172.3(6) . . ?
O5 V5 O11 97.6(6) . . ?
O5 V5 O10 96.8(6) . . ?
O5 V5 O12 103.5(6) . . ?
O5 V5 O18 103.4(7) . . ?
O12 V5 V2 34.0(4) . . ?
O12 V5 V6 87.4(4) . . ?
O12 V5 O19 82.1(5) . . ?
O12 V5 O11 157.8(5) . . ?
O12 V5 O10 88.8(5) . . ?
O12 V5 O18 94.2(6) . . ?
O18 V5 V2 89.1(4) . . ?
O18 V5 V6 34.7(4) . . ?
O18 V5 O19 81.1(5) . . ?
O18 V5 O11 87.3(5) . . ?
O18 V5 O10 158.2(5) . . ?
V1 V3 V4 66.66(11) . . ?
O19 V3 V4 46.9(3) . . ?
O19 V3 V1 49.2(3) . . ?
O13 V3 V4 124.7(4) . . ?
O13 V3 V1 81.6(4) . . ?
O13 V3 O19 77.9(5) . . ?
O13 V3 O16 82.9(5) . . ?
O16 V3 V4 80.4(4) . . ?
O16 V3 V1 124.9(4) . . ?
O16 V3 O19 75.9(5) . . ?
O3 V3 V4 137.3(5) . . ?
O3 V3 V1 135.3(5) . . ?
O3 V3 O19 173.2(6) . . ?
O3 V3 O13 97.2(6) . . ?
O3 V3 O16 98.9(6) . . ?
O3 V3 O8 102.2(7) . . ?
O3 V3 O14 103.3(6) . . ?
O8 V3 V4 88.9(4) . . ?
O8 V3 V1 33.3(4) . . ?
O8 V3 O19 82.5(5) . . ?
O8 V3 O13 87.4(5) . . ?
O8 V3 O16 157.7(5) . . ?
O14 V3 V4 34.2(4) . . ?
O14 V3 V1 87.9(4) . . ?
O14 V3 O19 81.1(5) . . ?
O14 V3 O13 158.7(5) . . ?
O14 V3 O16 88.0(5) . . ?
O14 V3 O8 94.0(6) . . ?
V3 V1 V2 65.42(11) . . ?
O19 V1 V2 47.6(3) . . ?
O19 V1 V3 47.0(3) . . ?
O10 V1 V2 81.1(4) . . ?
O10 V1 V3 123.5(4) . . ?
O10 V1 O19 76.7(5) . . ?
O10 V1 O9 81.9(5) . . ?
O9 V1 V2 123.7(4) . . ?
O9 V1 V3 81.2(3) . . ?
O9 V1 O19 76.4(4) . . ?
O7 V1 V2 33.5(4) . . ?
O7 V1 V3 87.7(4) . . ?
O7 V1 O19 81.1(5) . . ?
O7 V1 O10 87.6(5) . . ?
O7 V1 O9 156.8(6) . . ?
O8 V1 V2 87.0(4) . . ?
O8 V1 V3 33.8(4) . . ?
O8 V1 O19 80.8(5) . . ?
O8 V1 O10 157.1(6) . . ?
O8 V1 O9 88.7(5) . . ?
O8 V1 O7 93.3(6) . . ?
O1 V1 V2 136.9(5) . . ?
O1 V1 V3 138.7(5) . . ?
O1 V1 O19 172.0(6) . . ?
O1 V1 O10 96.9(6) . . ?
O1 V1 O9 98.1(6) . . ?
O1 V1 O7 103.7(6) . . ?
O1 V1 O8 105.1(7) . . ?
V4 O19 V2 178.2(6) . . ?
V4 O19 V5 95.6(5) . . ?
V4 O19 V1 94.7(4) . . ?
V2 O19 V1 83.5(4) . . ?
V6 O19 V4 86.9(4) . . ?
V6 O19 V2 94.8(4) . . ?
V6 O19 V5 85.7(4) . . ?
V6 O19 V3 97.2(5) . . ?
V6 O19 V1 178.1(6) . . ?
V5 O19 V2 84.3(4) . . ?
V5 O19 V1 93.2(4) . . ?
V3 O19 V4 86.0(4) . . ?
V3 O19 V2 94.0(5) . . ?
V3 O19 V5 176.8(6) . . ?
V3 O19 V1 83.8(4) . . ?
V4 O11 V5 109.3(6) . . ?
C52 O11 V4 121.6(10) . . ?
C52 O11 V5 117.6(9) . . ?
V2 O13 V3 110.0(6) . . ?
C21 O13 V2 116.5(10) . . ?
C21 O13 V3 121.4(10) . . ?
V3 O16 V6 110.1(6) . . ?
C20 O16 V6 120.3(11) . . ?
C20 O16 V3 115.3(12) . . ?
C41 N37 N38 111.3(15) . . ?
C41 N37 C32 136.6(17) . . ?
C32 N37 N38 112.1(15) . . ?
V1 O10 V5 111.4(6) . . ?
C50 O10 V5 116.1(11) . . ?
C50 O10 V1 118.8(11) . . ?
V1 O9 V4 110.4(6) . . ?
C51 O9 V4 121.4(11) . . ?
C51 O9 V1 116.0(10) . . ?
V2 O7 V1 111.9(7) . . ?
N37 N38 Zn1 115.3(11) . 1_654 ?
C39 N38 Zn1 142.9(15) . 1_654 ?
C39 N38 N37 100.4(16) . . ?
N12 N13 Zn1 111.8(10) . . ?
C14 N13 Zn1 141.1(13) . . ?
C14 N13 N12 106.9(14) . . ?
N13 N12 C6 120.8(14) . . ?
C16 N12 N13 109.0(15) . . ?
C16 N12 C6 130.2(16) . . ?
V2 O15 V6 108.7(5) . . ?
C22 O15 V2 117.2(10) . . ?
C22 O15 V6 119.1(9) . . ?
V1 O8 V3 112.9(7) . . ?
C36 N31 Zn1 118.2(13) . 1_654 ?
C32 N31 Zn1 118.2(14) . 1_654 ?
C32 N31 C36 123.5(17) . . ?
V4 O17 V6 110.3(6) . . ?
V5 O12 V2 112.4(6) . . ?
V3 O14 V4 111.9(6) . . ?
C49 N48 H48 115.1 . . ?
C47 N48 H48 115.1 . . ?
C47 N48 C49 129.8(17) . . ?
N42 N43 Zn1 112.0(13) . 1_654 ?
C44 N43 Zn1 140.2(17) . 1_654 ?
C44 N43 N42 107.3(19) . . ?
C2 N1 Zn1 122.4(13) . . ?
C2 N1 C6 114.3(17) . . ?
C6 N1 Zn1 123.1(12) . . ?
N8 N7 C2 115.9(16) . . ?
C11 N7 N8 116.3(17) . . ?
C11 N7 C2 127.5(18) . . ?
V6 O18 V5 110.3(7) . . ?
N7 N8 Zn1 114.5(11) . . ?
C9 N8 Zn1 145.8(14) . . ?
C9 N8 N7 99.1(15) . . ?
C21 C19 C20 109.3(15) . . ?
N18 C19 C21 110.8(15) . . ?
N18 C19 C20 101.0(14) . . ?
C22 C19 C21 111.3(15) . . ?
C22 C19 N18 109.5(15) . . ?
C22 C19 C20 114.5(16) . . ?
N1 C2 N7 111.9(17) . . ?
N1 C2 C3 125.1(18) . . ?
C3 C2 N7 122.9(18) . . ?
N31 C36 N42 115.4(17) . . ?
N31 C36 C35 119.9(19) . . ?
N42 C36 C35 124.7(19) . . ?
N37 C41 H41 125.1 . . ?
N37 C41 C40 109.8(18) . . ?
C40 C41 H41 125.1 . . ?
N1 C6 N12 108.0(15) . . ?
C5 C6 N12 125.6(16) . . ?
C5 C6 N1 126.1(17) . . ?
O13 C21 C19 109.1(15) . . ?
O13 C21 H21A 109.9 . . ?
O13 C21 H21B 109.9 . . ?
C19 C21 H21A 109.9 . . ?
C19 C21 H21B 109.9 . . ?
H21A C21 H21B 108.3 . . ?
C19 N18 H18 119.1 . . ?
C17 N18 C19 121.9(16) . . ?
C17 N18 H18 119.1 . . ?
C2 C3 H3 123.1 . . ?
C4 C3 C2 113.7(17) . . ?
C4 C3 H3 123.1 . . ?
N13 C14 H14 126.1 . . ?
N13 C14 C15 107.8(18) . . ?
C15 C14 H14 126.1 . . ?
N37 C32 C33 120.7(18) . . ?
N31 C32 N37 119.8(18) . . ?
N31 C32 C33 119.2(19) . . ?
C36 N42 N43 119.1(18) . . ?
C46 N42 N43 107.1(19) . . ?
C46 N42 C36 134(2) . . ?
C3 C4 C17 114.2(17) . . ?
C5 C4 C3 125.3(19) . . ?
C5 C4 C17 120.4(18) . . ?
N48 C49 C52 106.1(15) . . ?
N48 C49 C50 111.4(15) . . ?
N48 C49 C51 105.8(15) . . ?
C50 C49 C52 109.8(16) . . ?
C50 C49 C51 107.7(16) . . ?
C51 C49 C52 116.1(15) . . ?
C33 C34 C47 117.8(18) . . ?
C35 C34 C33 121(2) . . ?
C35 C34 C47 121(2) . . ?
N7 C11 H11 128.0 . . ?
N7 C11 C10 104.0(19) . . ?
C10 C11 H11 128.0 . . ?
C14 C15 H15 126.2 . . ?
C16 C15 C14 107.7(18) . . ?
C16 C15 H15 126.2 . . ?
O15 C22 H22A 109.1 . . ?
O15 C22 H22B 109.1 . . ?
C19 C22 O15 112.6(14) . . ?
C19 C22 H22A 109.1 . . ?
C19 C22 H22B 109.1 . . ?
H22A C22 H22B 107.8 . . ?
O23 C17 N18 126.4(18) . . ?
O23 C17 C4 117.0(17) . . ?
N18 C17 C4 116.6(17) . . ?
C41 C40 H40 129.7 . . ?
C41 C40 C39 100.6(19) . . ?
C39 C40 H40 129.7 . . ?
O16 C20 C19 111.6(15) . . ?
O16 C20 H20A 109.3 . . ?
O16 C20 H20B 109.3 . . ?
C19 C20 H20A 109.3 . . ?
C19 C20 H20B 109.3 . . ?
H20A C20 H20B 108.0 . . ?
O11 C52 C49 108.1(15) . . ?
O11 C52 H52A 110.1 . . ?
O11 C52 H52B 110.1 . . ?
C49 C52 H52A 110.1 . . ?
C49 C52 H52B 110.1 . . ?
H52A C52 H52B 108.4 . . ?
N38 C39 C40 118(2) . . ?
N38 C39 H39 121.1 . . ?
C40 C39 H39 121.1 . . ?
O10 C50 C49 115.0(15) . . ?
O10 C50 H50A 108.5 . . ?
O10 C50 H50B 108.5 . . ?
C49 C50 H50A 108.5 . . ?
C49 C50 H50B 108.5 . . ?
H50A C50 H50B 107.5 . . ?
O9 C51 C49 109.9(15) . . ?
O9 C51 H51A 109.7 . . ?
O9 C51 H51B 109.7 . . ?
C49 C51 H51A 109.7 . . ?
C49 C51 H51B 109.7 . . ?
H51A C51 H51B 108.2 . . ?
C32 C33 H33 122.0 . . ?
C34 C33 C32 116.0(18) . . ?
C34 C33 H33 122.0 . . ?
C14S N11S C12S 121(3) . . ?
C14S N11S C13S 120(3) . . ?
C13S N11S C12S 119(3) . . ?
C6 C5 C4 115.3(18) . . ?
C6 C5 H5 122.4 . . ?
C4 C5 H5 122.4 . . ?
N12 C16 C15 108.4(19) . . ?
N12 C16 H16 125.8 . . ?
C15 C16 H16 125.8 . . ?
C36 C35 H35 119.8 . . ?
C34 C35 C36 120(2) . . ?
C34 C35 H35 119.8 . . ?
N8 C9 H9 122.4 . . ?
N8 C9 C10 115(2) . . ?
C10 C9 H9 122.4 . . ?
N42 C46 H46 126.4 . . ?
N42 C46 C45 107(2) . . ?
C45 C46 H46 126.4 . . ?
N48 C47 C34 118.0(18) . . ?
O53 C47 N48 125(2) . . ?
O53 C47 C34 117.1(18) . . ?
N43 C44 H44 124.7 . . ?
N43 C44 C45 111(2) . . ?
C45 C44 H44 124.7 . . ?
C46 C45 H45 126.3 . . ?
C44 C45 C46 107(3) . . ?
C44 C45 H45 126.3 . . ?
C11 C10 H10 127.5 . . ?
C9 C10 C11 105(2) . . ?
C9 C10 H10 127.5 . . ?
N11S C14S O15S 127(3) . . ?
N11S C14S H14S 116.3 . . ?
O15S C14S H14S 116.3 . . ?
H3SA C3S H3SB 109.5 . . ?
H3SA C3S H3SC 109.5 . . ?
H3SB C3S H3SC 109.5 . . ?
C2S C3S H3SA 109.5 . . ?
C2S C3S H3SB 109.5 . . ?
C2S C3S H3SC 109.5 . . ?
N1S C2S C3S 167(3) . . ?
H22C C22S H22D 109.5 . . ?
H22C C22S H22E 109.5 . . ?
H22D C22S H22E 109.5 . . ?
N21S C22S H22C 109.5 . . ?
N21S C22S H22D 109.5 . . ?
N21S C22S H22E 109.5 . . ?
N11S C12S H12A 109.5 . . ?
N11S C12S H12B 109.5 . . ?
N11S C12S H12C 109.5 . . ?
H12A C12S H12B 109.5 . . ?
H12A C12S H12C 109.5 . . ?
H12B C12S H12C 109.5 . . ?
N11S C13S H13A 109.5 . . ?
N11S C13S H13B 109.5 . . ?
N11S C13S H13C 109.5 . . ?
H13A C13S H13B 109.5 . . ?
H13A C13S H13C 109.5 . . ?
H13B C13S H13C 109.5 . . ?
C23S N21S C22S 111(4) . . ?
C23S N21S C24S 130(4) . . ?
C24S N21S C22S 118(3) . . ?
N21S C23S H23A 109.5 . . ?
N21S C23S H23B 109.5 . . ?
N21S C23S H23C 109.5 . . ?
H23A C23S H23B 109.5 . . ?
H23A C23S H23C 109.5 . . ?
H23B C23S H23C 109.5 . . ?
N21S C24S H24S 113.9 . . ?
O25S C24S N21S 132(5) . . ?
O25S C24S H24S 113.9 . . ?

loop_
_geom_bond_atom_site_label_1
_geom_bond_atom_site_label_2
_geom_bond_distance
_geom_bond_site_symmetry_2
_geom_bond_publ_flag
Zn1 N38 2.128(15) 1_456 ?
Zn1 N13 2.145(14) . ?
Zn1 N31 2.125(15) 1_456 ?
Zn1 N43 2.170(17) 1_456 ?
Zn1 N1 2.051(16) . ?
Zn1 N8 2.153(14) . ?
V4 V6 3.029(5) . ?
V4 V3 3.025(5) . ?
V4 O19 2.215(12) . ?
V4 O11 1.978(11) . ?
V4 O4 1.593(11) . ?
V4 O9 2.033(12) . ?
V4 O17 1.831(12) . ?
V4 O14 1.834(12) . ?
V2 V5 3.014(5) . ?
V2 V1 3.035(5) . ?
V2 O19 2.255(12) . ?
V2 O13 1.993(12) . ?
V2 O2 1.609(13) . ?
V2 O7 1.807(13) . ?
V2 O15 2.009(12) . ?
V2 O12 1.823(12) . ?
V6 V5 3.010(5) . ?
V6 O19 2.189(12) . ?
V6 O16 2.018(12) . ?
V6 O15 2.018(11) . ?
V6 O6 1.592(14) . ?
V6 O17 1.859(12) . ?
V6 O18 1.826(13) . ?
V5 O19 2.235(12) . ?
V5 O11 2.065(11) . ?
V5 O10 2.007(12) . ?
V5 O5 1.570(13) . ?
V5 O12 1.804(12) . ?
V5 O18 1.841(13) . ?
V3 V1 3.021(5) . ?
V3 O19 2.221(12) . ?
V3 O13 2.001(12) . ?
V3 O16 2.017(13) . ?
V3 O3 1.599(13) . ?
V3 O8 1.826(13) . ?
V3 O14 1.818(12) . ?
V1 O19 2.301(12) . ?
V1 O10 1.985(12) . ?
V1 O9 2.012(12) . ?
V1 O7 1.855(12) . ?
V1 O8 1.798(13) . ?
V1 O1 1.610(14) . ?
O11 C52 1.450(19) . ?
O13 C21 1.46(2) . ?
O16 C20 1.42(2) . ?
N37 N38 1.417(18) . ?
N37 C41 1.31(2) . ?
N37 C32 1.39(2) . ?
O10 C50 1.43(2) . ?
O9 C51 1.44(2) . ?
N38 C39 1.26(2) . ?
N13 N12 1.397(18) . ?
N13 C14 1.38(2) . ?
N12 C6 1.43(2) . ?
N12 C16 1.36(2) . ?
O15 C22 1.464(18) . ?
N31 C36 1.31(2) . ?
N31 C32 1.25(2) . ?
N48 H48 0.8600 . ?
N48 C49 1.44(2) . ?
N48 C47 1.31(2) . ?
O53 C47 1.23(2) . ?
N43 N42 1.38(2) . ?
N43 C44 1.31(3) . ?
N1 C2 1.34(2) . ?
N1 C6 1.37(2) . ?
N7 N8 1.38(2) . ?
N7 C2 1.42(2) . ?
N7 C11 1.37(2) . ?
N8 C9 1.37(2) . ?
C19 C21 1.52(2) . ?
C19 N18 1.50(2) . ?
C19 C22 1.42(2) . ?
C19 C20 1.57(2) . ?
C2 C3 1.41(2) . ?
O23 C17 1.207(19) . ?
C36 N42 1.39(2) . ?
C36 C35 1.40(2) . ?
C41 H41 0.9300 . ?
C41 C40 1.35(2) . ?
C6 C5 1.34(2) . ?
C21 H21A 0.9700 . ?
C21 H21B 0.9700 . ?
N18 H18 0.8600 . ?
N18 C17 1.34(2) . ?
C3 H3 0.9300 . ?
C3 C4 1.36(2) . ?
C14 H14 0.9300 . ?
C14 C15 1.40(2) . ?
C32 C33 1.48(2) . ?
N42 C46 1.36(2) . ?
C4 C17 1.58(3) . ?
C4 C5 1.35(2) . ?
C49 C52 1.53(2) . ?
C49 C50 1.49(2) . ?
C49 C51 1.51(2) . ?
C34 C33 1.39(2) . ?
C34 C35 1.29(2) . ?
C34 C47 1.53(3) . ?
C11 H11 0.9300 . ?
C11 C10 1.40(3) . ?
C15 H15 0.9300 . ?
C15 C16 1.38(2) . ?
C22 H22A 0.9700 . ?
C22 H22B 0.9700 . ?
C40 H40 0.9300 . ?
C40 C39 1.40(3) . ?
C20 H20A 0.9700 . ?
C20 H20B 0.9700 . ?
C52 H52A 0.9700 . ?
C52 H52B 0.9700 . ?
C39 H39 0.9300 . ?
C50 H50A 0.9700 . ?
C50 H50B 0.9700 . ?
C51 H51A 0.9700 . ?
C51 H51B 0.9700 . ?
C33 H33 0.9300 . ?
N11S C14S 1.28(3) . ?
N11S C12S 1.47(3) . ?
N11S C13S 1.44(3) . ?
C5 H5 0.9300 . ?
C16 H16 0.9300 . ?
C35 H35 0.9300 . ?
C9 H9 0.9300 . ?
C9 C10 1.39(3) . ?
C46 H46 0.9300 . ?
C46 C45 1.36(3) . ?
O15S C14S 1.35(3) . ?
C44 H44 0.9300 . ?
C44 C45 1.33(3) . ?
N1S C2S 1.19(3) . ?
C45 H45 0.9300 . ?
C10 H10 0.9300 . ?
C14S H14S 0.9300 . ?
C3S H3SA 0.9600 . ?
C3S H3SB 0.9600 . ?
C3S H3SC 0.9600 . ?
C3S C2S 1.49(3) . ?
C22S H22C 0.9600 . ?
C22S H22D 0.9600 . ?
C22S H22E 0.9600 . ?
C22S N21S 1.50(4) . ?
C12S H12A 0.9600 . ?
C12S H12B 0.9600 . ?
C12S H12C 0.9600 . ?
C13S H13A 0.9600 . ?
C13S H13B 0.9600 . ?
C13S H13C 0.9600 . ?
N21S C23S 1.40(4) . ?
N21S C24S 1.49(5) . ?
C23S H23A 0.9600 . ?
C23S H23B 0.9600 . ?
C23S H23C 0.9600 . ?
O25S C24S 1.20(4) . ?
C24S H24S 0.9300 . ?

loop_
_geom_torsion_atom_site_label_1
_geom_torsion_atom_site_label_2
_geom_torsion_atom_site_label_3
_geom_torsion_atom_site_label_4
_geom_torsion
_geom_torsion_site_symmetry_1
_geom_torsion_site_symmetry_2
_geom_torsion_site_symmetry_3
_geom_torsion_site_symmetry_4
_geom_torsion_publ_flag
Zn1 N38 C39 C40 167.7(13) 1_654 . . . ?
Zn1 N13 N12 C6 2(2) . . . . ?
Zn1 N13 N12 C16 -176.4(12) . . . . ?
Zn1 N13 C14 C15 173.3(15) . . . . ?
Zn1 N31 C36 N42 2.2(19) 1_654 . . . ?
Zn1 N31 C36 C35 -175.6(12) 1_654 . . . ?
Zn1 N31 C32 N37 1(2) 1_654 . . . ?
Zn1 N31 C32 C33 174.3(11) 1_654 . . . ?
Zn1 N43 N42 C36 -3.6(19) 1_654 . . . ?
Zn1 N43 N42 C46 175.7(12) 1_654 . . . ?
Zn1 N43 C44 C45 -175.4(15) 1_654 . . . ?
Zn1 N1 C2 N7 -8(2) . . . . ?
Zn1 N1 C2 C3 175.3(14) . . . . ?
Zn1 N1 C6 N12 10(2) . . . . ?
Zn1 N1 C6 C5 -176.7(15) . . . . ?
Zn1 N8 C9 C10 -174.4(18) . . . . ?
V4 V6 O18 V5 -48.7(6) . . . . ?
V4 V3 O8 V1 46.2(6) . . . . ?
V4 O11 C52 C49 -68.1(16) . . . . ?
V4 O9 C51 C49 63.4(17) . . . . ?
V2 V5 O18 V6 -45.7(6) . . . . ?
V2 V1 O8 V3 47.9(6) . . . . ?
V2 O13 C21 C19 71.1(15) . . . . ?
V2 O15 C22 C19 -67.5(16) . . . . ?
V6 V4 O14 V3 -45.4(6) . . . . ?
V6 V5 O12 V2 48.2(6) . . . . ?
V6 O16 C20 C19 -62.7(19) . . . . ?
V6 O15 C22 C19 66.8(17) . . . . ?
V5 V2 O7 V1 -48.1(6) . . . . ?
V5 V6 O17 V4 44.3(5) . . . . ?
V5 O11 C52 C49 71.3(15) . . . . ?
V5 O10 C50 C49 -70.4(18) . . . . ?
V3 V4 O17 V6 49.7(5) . . . . ?
V3 V1 O7 V2 -46.2(6) . . . . ?
V3 O13 C21 C19 -67.6(16) . . . . ?
V3 O16 C20 C19 73.0(17) . . . . ?
V1 V2 O12 V5 46.9(6) . . . . ?
V1 V3 O14 V4 -49.3(5) . . . . ?
V1 O10 C50 C49 67(2) . . . . ?
V1 O9 C51 C49 -75.4(16) . . . . ?
O19 V4 O17 V6 2.8(6) . . . . ?
O19 V4 O14 V3 0.3(6) . . . . ?
O19 V2 O7 V1 -0.6(6) . . . . ?
O19 V2 O12 V5 -1.8(6) . . . . ?
O19 V6 O17 V4 -2.9(6) . . . . ?
O19 V6 O18 V5 -2.0(6) . . . . ?
O19 V5 O12 V2 1.8(6) . . . . ?
O19 V5 O18 V6 2.0(6) . . . . ?
O19 V3 O8 V1 -0.5(7) . . . . ?
O19 V3 O14 V4 -0.3(6) . . . . ?
O19 V1 O7 V2 0.6(6) . . . . ?
O19 V1 O8 V3 0.4(6) . . . . ?
O11 V4 O17 V6 -75.4(6) . . . . ?
O11 V4 O14 V3 20.8(17) . . . . ?
O11 V5 O12 V2 -11.0(18) . . . . ?
O11 V5 O18 V6 78.4(7) . . . . ?
O13 V2 O7 V1 76.8(7) . . . . ?
O13 V2 O12 V5 -14.4(18) . . . . ?
O13 V3 O8 V1 -78.6(7) . . . . ?
O13 V3 O14 V4 11.1(18) . . . . ?
O16 V6 O17 V4 -80.1(6) . . . . ?
O16 V6 O18 V5 7.5(19) . . . . ?
O16 V3 O8 V1 -14.6(19) . . . . ?
O16 V3 O14 V4 75.7(6) . . . . ?
O2 V2 O7 V1 174.2(7) . . . . ?
O2 V2 O12 V5 -175.5(7) . . . . ?
N37 N38 C39 C40 4(2) . . . . ?
N37 C41 C40 C39 2.0(19) . . . . ?
N37 C32 C33 C34 178.3(15) . . . . ?
O10 V5 O12 V2 -76.1(7) . . . . ?
O10 V5 O18 V6 18.0(19) . . . . ?
O10 V1 O7 V2 77.5(7) . . . . ?
O10 V1 O8 V3 -10.6(18) . . . . ?
O4 V4 O17 V6 -173.6(6) . . . . ?
O4 V4 O14 V3 174.4(6) . . . . ?
O9 V4 O17 V6 -7.1(18) . . . . ?
O9 V4 O14 V3 78.7(6) . . . . ?
O9 V1 O7 V2 14.8(17) . . . . ?
O9 V1 O8 V3 -75.9(7) . . . . ?
O7 V2 O12 V5 81.0(7) . . . . ?
O7 V1 O8 V3 80.9(7) . . . . ?
N38 N37 C41 C40 -0.1(19) . . . . ?
N38 N37 C32 N31 -7(2) . . . . ?
N38 N37 C32 C33 179.5(13) . . . . ?
N13 N12 C6 N1 -7(2) . . . . ?
N13 N12 C6 C5 179.3(18) . . . . ?
N13 N12 C16 C15 1(2) . . . . ?
N13 C14 C15 C16 4(2) . . . . ?
N12 N13 C14 C15 -3(2) . . . . ?
N12 C6 C5 C4 176.9(18) . . . . ?
O15 V2 O7 V1 12(2) . . . . ?
O15 V2 O12 V5 -79.2(6) . . . . ?
O15 V6 O17 V4 -23.6(17) . . . . ?
O15 V6 O18 V5 76.6(7) . . . . ?
O3 V3 O8 V1 -175.4(7) . . . . ?
O3 V3 O14 V4 174.4(7) . . . . ?
O6 V6 O17 V4 -176.7(7) . . . . ?
O6 V6 O18 V5 173.6(7) . . . . ?
O5 V5 O12 V2 -172.9(7) . . . . ?
O5 V5 O18 V6 175.6(7) . . . . ?
O8 V3 O14 V4 -82.0(7) . . . . ?
O8 V1 O7 V2 -79.6(7) . . . . ?
O1 V1 O7 V2 174.0(7) . . . . ?
O1 V1 O8 V3 -174.0(7) . . . . ?
N31 C36 N42 N43 1(2) . . . . ?
N31 C36 N42 C46 -178(2) . . . . ?
N31 C36 C35 C34 -2(3) . . . . ?
N31 C32 C33 C34 5(2) . . . . ?
O17 V4 O14 V3 -80.2(7) . . . . ?
O17 V6 O18 V5 -82.6(7) . . . . ?
O12 V2 O7 V1 -81.2(7) . . . . ?
O12 V5 O18 V6 -79.4(7) . . . . ?
O14 V4 O17 V6 83.1(6) . . . . ?
O14 V3 O8 V1 80.0(7) . . . . ?
N48 C49 C52 O11 176.2(13) . . . . ?
N48 C49 C50 O10 -177.4(15) . . . . ?
N48 C49 C51 O9 -175.2(14) . . . . ?
N43 N42 C46 C45 1(2) . . . . ?
N43 C44 C45 C46 6(3) . . . . ?
N1 C2 C3 C4 -2(3) . . . . ?
N1 C6 C5 C4 4(3) . . . . ?
N7 N8 C9 C10 -4(2) . . . . ?
N7 C2 C3 C4 -178.4(18) . . . . ?
N7 C11 C10 C9 -5(2) . . . . ?
O18 V6 O17 V4 78.9(7) . . . . ?
O18 V5 O12 V2 82.2(7) . . . . ?
N8 N7 C2 N1 12(3) . . . . ?
N8 N7 C2 C3 -171.0(18) . . . . ?
N8 N7 C11 C10 3(3) . . . . ?
N8 C9 C10 C11 6(3) . . . . ?
C19 N18 C17 O23 -5(3) . . . . ?
C19 N18 C17 C4 174.8(16) . . . . ?
C2 N1 C6 N12 -176.6(16) . . . . ?
C2 N1 C6 C5 -3(3) . . . . ?
C2 N7 N8 Zn1 -11(2) . . . . ?
C2 N7 N8 C9 175.3(17) . . . . ?
C2 N7 C11 C10 -171(2) . . . . ?
C2 C3 C4 C17 -179.6(16) . . . . ?
C2 C3 C4 C5 3(3) . . . . ?
C36 N31 C32 N37 -176.4(15) . . . . ?
C36 N31 C32 C33 -3(3) . . . . ?
C36 N42 C46 C45 -179.8(19) . . . . ?
C41 N37 N38 Zn1 -171.5(11) . . . 1_654 ?
C41 N37 N38 C39 -2.1(18) . . . . ?
C41 N37 C32 N31 175.0(18) . . . . ?
C41 N37 C32 C33 1(3) . . . . ?
C41 C40 C39 N38 -4(2) . . . . ?
C6 N12 C16 C15 -176.8(17) . . . . ?
C6 N1 C2 N7 178.5(16) . . . . ?
C6 N1 C2 C3 1(3) . . . . ?
C21 C19 N18 C17 58(2) . . . . ?
C21 C19 C22 O15 65.0(19) . . . . ?
C21 C19 C20 O16 -68(2) . . . . ?
N18 C19 C21 O13 171.4(13) . . . . ?
N18 C19 C22 O15 -172.2(14) . . . . ?
N18 C19 C20 O16 175.6(15) . . . . ?
C3 C4 C17 O23 36(3) . . . . ?
C3 C4 C17 N18 -143.7(17) . . . . ?
C3 C4 C5 C6 -4(3) . . . . ?
C14 N13 N12 C6 179.5(16) . . . . ?
C14 N13 N12 C16 1(2) . . . . ?
C14 C15 C16 N12 -3(2) . . . . ?
C32 N37 N38 Zn1 9.9(15) . . . 1_654 ?
C32 N37 N38 C39 179.4(15) . . . . ?
C32 N37 C41 C40 177.9(17) . . . . ?
C32 N31 C36 N42 179.3(16) . . . . ?
C32 N31 C36 C35 1(3) . . . . ?
N42 N43 C44 C45 -5(2) . . . . ?
N42 C36 C35 C34 -179.9(18) . . . . ?
N42 C46 C45 C44 -4(3) . . . . ?
C49 N48 C47 O53 -1(3) . . . . ?
C49 N48 C47 C34 -175.8(17) . . . . ?
C11 N7 N8 Zn1 174.7(13) . . . . ?
C11 N7 N8 C9 1(2) . . . . ?
C11 N7 C2 N1 -174.5(19) . . . . ?
C11 N7 C2 C3 3(3) . . . . ?
C22 C19 C21 O13 -66.6(18) . . . . ?
C22 C19 N18 C17 -65(2) . . . . ?
C22 C19 C20 O16 58(2) . . . . ?
C17 C4 C5 C6 178.5(18) . . . . ?
C20 C19 C21 O13 60.9(18) . . . . ?
C20 C19 N18 C17 173.6(16) . . . . ?
C20 C19 C22 O15 -60(2) . . . . ?
C52 C49 C50 O10 65(2) . . . . ?
C52 C49 C51 O9 -58(2) . . . . ?
C50 C49 C52 O11 -63.3(18) . . . . ?
C50 C49 C51 O9 65.6(19) . . . . ?
C51 C49 C52 O11 59.0(19) . . . . ?
C51 C49 C50 O10 -62(2) . . . . ?
C33 C34 C35 C36 4(3) . . . . ?
C33 C34 C47 N48 -59(2) . . . . ?
C33 C34 C47 O53 125.9(19) . . . . ?
C5 C4 C17 O23 -147.0(19) . . . . ?
C5 C4 C17 N18 34(3) . . . . ?
C16 N12 C6 N1 170.9(19) . . . . ?
C16 N12 C6 C5 -3(3) . . . . ?
C35 C36 N42 N43 178.8(16) . . . . ?
C35 C36 N42 C46 0(3) . . . . ?
C35 C34 C33 C32 -6(3) . . . . ?
C35 C34 C47 N48 125(2) . . . . ?
C35 C34 C47 O53 -50(3) . . . . ?
C47 N48 C49 C52 56(2) . . . . ?
C47 N48 C49 C50 -63(3) . . . . ?
C47 N48 C49 C51 179.9(18) . . . . ?
C47 C34 C33 C32 178.9(15) . . . . ?
C47 C34 C35 C36 179.8(16) . . . . ?
C44 N43 N42 C36 -176.9(17) . . . . ?
C44 N43 N42 C46 2(2) . . . . ?
C22S N21S C24S O25S 7(7) . . . . ?
C12S N11S C14S O15S 176(3) . . . . ?
C13S N11S C14S O15S -4(5) . . . . ?
C23S N21S C24S O25S 177(5) . . . . ?

loop_
_smtbx_masks_void_nr
_smtbx_masks_void_average_x
_smtbx_masks_void_average_y
_smtbx_masks_void_average_z
_smtbx_masks_void_volume
_smtbx_masks_void_count_electrons
_smtbx_masks_void_content
1 -0.689 0.000 -0.189 709.5 100.7 ?
2 -0.510 0.500 0.490 709.5 100.7 ?
